data_7712043
loop_
_publ_author_name
'Xie, Hao-Hui'
'Wang, Qin'
'Weng, Jiao-Lin'
'Yan, Yun-Fan'
'Bian, Hong-Yi'
'Huang, Ying'
'Zheng, Fa-Kun'
'Qiu, Ren-Hui'
'Xu, Jian-Gang'

_publ_section_title
;
 Coordination polymerization of nitrogen-rich linkers and dicyanamide
 anions toward energetic coordination polymers with low sensitivities.
;
_journal_issue 3
_journal_name_full 'Dalton transactions (Cambridge, England : 2003)'
_journal_page_first 818
_journal_page_last 824
_journal_paper_doi 10.1039/d2dt03180a
_journal_volume 52
_journal_year 2023
_chemical_formula_moiety 'C8 H10 Cd N16'
_chemical_formula_sum 'C8 H10 Cd N16'
_chemical_formula_weight 442.72
_space_group_crystal_system monoclinic
_space_group_IT_number 14
_space_group_name_Hall '-P 2ybc'
_space_group_name_H-M_alt 'P 1 21/c 1'
_atom_sites_solution_hydrogens geom
_atom_sites_solution_primary dual
_audit_creation_date 2022-03-19
_audit_creation_method
;
Olex2 1.5
(compiled 2021.12.09 svn.r5202d8cf for OlexSys, GUI svn.r6439)
;
_audit_update_record
;
2022-10-31 deposited with the CCDC.	2022-12-14 downloaded from the CCDC.
;
_cell_angle_alpha 90
_cell_angle_beta 100.171(3)
_cell_angle_gamma 90
_cell_formula_units_Z 2
_cell_length_a 6.9693(2)
_cell_length_b 8.9384(3)
_cell_length_c 13.1610(4)
_cell_measurement_reflns_used 3739
_cell_measurement_temperature 296.03(10)
_cell_measurement_theta_max 29.1330
_cell_measurement_theta_min 2.7500
_cell_volume 806.97(4)
_computing_cell_refinement 'CrysAlisPro 1.171.41.64a (Rigaku OD, 2020)'
_computing_data_collection 'CrysAlisPro 1.171.41.64a (Rigaku OD, 2020)'
_computing_data_reduction 'CrysAlisPro 1.171.41.64a (Rigaku OD, 2020)'
_computing_molecular_graphics 'Olex2 1.5 (Dolomanov et al., 2009)'
_computing_publication_material 'Olex2 1.5 (Dolomanov et al., 2009)'
_computing_structure_refinement 'SHELXL n/a (Sheldrick, 2015)'
_computing_structure_solution 'SHELXT 2018/2 (Sheldrick, 2018)'
_diffrn_ambient_environment air
_diffrn_ambient_temperature 296.03(10)
_diffrn_detector 'Hybrid Pixel Array Detector'
_diffrn_detector_area_resol_mean 10.0000
_diffrn_detector_type HyPix
_diffrn_measured_fraction_theta_full 1.000
_diffrn_measured_fraction_theta_max 0.804
_diffrn_measurement_details
;
List of Runs (angles in degrees, time in seconds):

  # Type    Start    End  Width  t~exp~   \w     \q     \k     \f   Frames
#--------------------------------------------------------------------------
  1  \w    -40.00 -14.00   0.50    0.05    --  -11.30 112.00  47.00   52
  2  \w    -16.00  48.00   0.50    0.05    --   10.52  57.00 150.00  128
  3  \w     61.00  86.00   0.50    0.05    --   10.52  57.00 150.00   50
  4  \w    -38.00  58.00   0.50    0.05    --  -11.30  57.00 150.00  192
  5  \w      8.00  47.00   0.50    0.05    --   10.52-112.00 -45.00   78
  6  \w      2.00  32.00   0.50    0.05    --  -11.30 -99.00 -90.00   60
  7  \w      1.00  28.00   0.50    0.05    --  -11.30 -99.00-150.00   54
;
_diffrn_measurement_device 'four-circle diffractometer'
_diffrn_measurement_device_type 'ROD, Synergy Custom DW system, HyPix'
_diffrn_measurement_method '\w scans'
_diffrn_orient_matrix_type 'CrysAlisPro convention (1999,Acta A55,543-557)'
_diffrn_orient_matrix_UB_11 -0.0193079000
_diffrn_orient_matrix_UB_12 0.0778291000
_diffrn_orient_matrix_UB_13 -0.0047909000
_diffrn_orient_matrix_UB_21 0.0378156000
_diffrn_orient_matrix_UB_22 0.0013209000
_diffrn_orient_matrix_UB_23 -0.0466130000
_diffrn_orient_matrix_UB_31 -0.0942932000
_diffrn_orient_matrix_UB_32 -0.0153717000
_diffrn_orient_matrix_UB_33 -0.0283321000
_diffrn_radiation_monochromator mirror
_diffrn_radiation_probe x-ray
_diffrn_radiation_type 'Mo K\a'
_diffrn_radiation_wavelength 0.71073
_diffrn_reflns_av_R_equivalents 0.0270
_diffrn_reflns_av_unetI/netI 0.0263
_diffrn_reflns_Laue_measured_fraction_full 1.000
_diffrn_reflns_Laue_measured_fraction_max 0.804
_diffrn_reflns_limit_h_max 8
_diffrn_reflns_limit_h_min -8
_diffrn_reflns_limit_k_max 10
_diffrn_reflns_limit_k_min -11
_diffrn_reflns_limit_l_max 17
_diffrn_reflns_limit_l_min -16
_diffrn_reflns_number 5827
_diffrn_reflns_point_group_measured_fraction_full 1.000
_diffrn_reflns_point_group_measured_fraction_max 0.804
_diffrn_reflns_theta_full 25.242
_diffrn_reflns_theta_max 29.416
_diffrn_reflns_theta_min 2.769
_diffrn_source 'Rotating-anode X-ray tube'
_diffrn_source_type 'Rigaku (Mo) X-ray Source'
_exptl_absorpt_coefficient_mu 1.386
_exptl_absorpt_correction_T_max 1.00000
_exptl_absorpt_correction_T_min 0.82928
_exptl_absorpt_correction_type multi-scan
_exptl_absorpt_process_details
;
CrysAlisPro 1.171.41.64a (Rigaku Oxford Diffraction, 2020)
Empirical absorption correction using spherical harmonics,
 implemented in SCALE3 ABSPACK scaling algorithm.
;
_exptl_crystal_colour colorless
_exptl_crystal_density_diffrn 1.822
_exptl_crystal_description bolck
_exptl_crystal_F_000 436
_exptl_crystal_size_max 0.21
_exptl_crystal_size_mid 0.17
_exptl_crystal_size_min 0.15
_refine_diff_density_max 0.445
_refine_diff_density_min -0.277
_refine_diff_density_rms 0.066
_refine_ls_extinction_coef 0.0238(15)
_refine_ls_extinction_expression Fc^*^=kFc[1+0.001xFc^2^\l^3^/sin(2\q)]^-1/4^
_refine_ls_extinction_method 'SHELXL-2018/3 (Sheldrick 2018)'
_refine_ls_goodness_of_fit_ref 1.096
_refine_ls_hydrogen_treatment constr
_refine_ls_matrix_type full
_refine_ls_number_parameters 117
_refine_ls_number_reflns 1793
_refine_ls_number_restraints 0
_refine_ls_restrained_S_all 1.096
_refine_ls_R_factor_all 0.0280
_refine_ls_R_factor_gt 0.0220
_refine_ls_shift/su_max 0.000
_refine_ls_shift/su_mean 0.000
_refine_ls_structure_factor_coef Fsqd
_refine_ls_weighting_details 'w=1/[\s^2^(Fo^2^)+(0.0319P)^2^+0.0075P] where P=(Fo^2^+2Fc^2^)/3'
_refine_ls_weighting_scheme calc
_refine_ls_wR_factor_gt 0.0578
_refine_ls_wR_factor_ref 0.0615
_reflns_Friedel_coverage 0.000
_reflns_number_gt 1461
_reflns_number_total 1793
_reflns_threshold_expression 'I > 2\s(I)'
_cod_data_source_file d2dt03180a2.cif
_cod_data_source_block xxh-89
_cod_depositor_comments 'Adding full bibliography for 7712042--7712045.cif.'
_cod_database_code 7712043
_shelx_shelxl_version_number 2018/3
_shelx_space_group_comment
;
The symmetry employed for this shelxl refinement is uniquely defined
by the following loop, which should always be used as a source of
symmetry information in preference to the above space-group names.
They are only intended as comments.
;
_olex2_refinement_description
;
1. Fixed Uiso
 At 1.2 times of:
  All N(H,H) groups
 At 1.5 times of:
  All C(H,H,H) groups
2.a X=CH2 refined with riding coordinates:
 N25(H25a,H25b)
2.b Idealised Me refined as rotating group:
 C22(H22a,H22b,H22c)
;
_olex2_submission_special_instructions 'No special instructions were received'
_oxdiff_exptl_absorpt_empirical_details
;
Empirical correction (ABSPACK) includes:
- Absorption correction using spherical harmonics
- Frame scaling
;
_oxdiff_exptl_absorpt_empirical_full_max 1.299
_oxdiff_exptl_absorpt_empirical_full_min 0.796

loop_
_space_group_symop_operation_xyz
'x, y, z'
'-x, y+1/2, -z+1/2'
'-x, -y, -z'
'x, -y-1/2, z-1/2'

loop_
_atom_site_label
_atom_site_type_symbol
_atom_site_fract_x
_atom_site_fract_y
_atom_site_fract_z
_atom_site_U_iso_or_equiv
_atom_site_adp_type
_atom_site_occupancy
_atom_site_site_symmetry_order
_atom_site_calc_flag
_atom_site_refinement_flags_posn
_atom_site_refinement_flags_adp
_atom_site_refinement_flags_occupancy
_atom_site_disorder_assembly
_atom_site_disorder_group
Cd1 Cd 1.000000 0.500000 0.500000 0.02739(12) Uani 1 2 d S . P . .
N24 N 0.4930(2) 0.21755(18) 0.36401(13) 0.0343(4) Uani 1 1 d . . . . .
N21 N 0.7397(2) 0.36155(19) 0.41190(12) 0.0336(4) Uani 1 1 d . . . . .
N13 N 0.8727(3) 0.7293(2) 0.43058(14) 0.0419(4) Uani 1 1 d . . . . .
N22 N 0.7196(3) 0.3332(2) 0.30909(13) 0.0452(5) Uani 1 1 d . . . . .
N11 N 0.8495(4) 0.98616(19) 0.14574(19) 0.0414(5) Uani 1 1 d . . . . .
N23 N 0.5725(3) 0.2480(2) 0.27885(15) 0.0471(5) Uani 1 1 d . . . . .
N25 N 0.5645(3) 0.2771(2) 0.54100(15) 0.0553(6) Uani 1 1 d . . . . .
H25A H 0.640741 0.321720 0.590225 0.066 Uiso 1 1 calc R U . . .
H25B H 0.467314 0.225825 0.554082 0.066 Uiso 1 1 calc R U . . .
C12 C 0.8812(3) 0.8333(2) 0.38043(16) 0.0341(5) Uani 1 1 d . . . . .
C21 C 0.5971(3) 0.2873(2) 0.44419(16) 0.0334(5) Uani 1 1 d . . . . .
C11 C 0.8678(3) 0.9673(3) 0.2332(2) 0.0358(5) Uani 1 1 d . . . . .
C22 C 0.3245(3) 0.1189(3) 0.35954(19) 0.0487(6) Uani 1 1 d . . . . .
H22A H 0.217028 0.174566 0.376989 0.073 Uiso 1 1 calc R U . . .
H22B H 0.356829 0.038268 0.407669 0.073 Uiso 1 1 calc R U . . .
H22C H 0.288942 0.079211 0.291034 0.073 Uiso 1 1 calc R U . . .
N12 N 0.8894(4) 0.9592(3) 0.33255(17) 0.0536(6) Uani 1 1 d . . . . .

loop_
_atom_site_aniso_label
_atom_site_aniso_U_11
_atom_site_aniso_U_22
_atom_site_aniso_U_33
_atom_site_aniso_U_23
_atom_site_aniso_U_13
_atom_site_aniso_U_12
Cd1 0.03170(16) 0.02921(17) 0.02162(15) 0.00097(7) 0.00569(9) -0.00303(7)
N24 0.0362(9) 0.0345(10) 0.0312(10) -0.0045(8) 0.0033(7) -0.0058(7)
N21 0.0350(9) 0.0396(10) 0.0256(9) 0.0003(8) 0.0041(7) -0.0076(7)
N13 0.0503(11) 0.0389(11) 0.0359(11) 0.0114(9) 0.0057(8) 0.0010(8)
N22 0.0535(11) 0.0554(13) 0.0262(10) 0.0007(9) 0.0057(8) -0.0124(9)
N11 0.0497(14) 0.0461(14) 0.0313(13) 0.0071(8) 0.0156(10) 0.0085(7)
N23 0.0540(11) 0.0580(14) 0.0283(10) -0.0035(9) 0.0051(9) -0.0129(9)
N25 0.0556(12) 0.0837(16) 0.0293(11) -0.0109(11) 0.0144(10) -0.0334(11)
C12 0.0351(11) 0.0404(13) 0.0267(11) -0.0009(10) 0.0055(8) 0.0010(9)
C21 0.0347(11) 0.0372(12) 0.0276(11) -0.0022(9) 0.0039(8) 0.0001(8)
C11 0.0403(13) 0.0305(11) 0.0381(15) 0.0053(10) 0.0112(10) 0.0013(9)
C22 0.0507(13) 0.0440(14) 0.0493(14) -0.0092(12) 0.0029(10) -0.0175(11)
N12 0.0967(18) 0.0355(11) 0.0288(12) 0.0052(10) 0.0115(11) -0.0090(12)

loop_
_atom_type_symbol
_atom_type_description
_atom_type_scat_dispersion_real
_atom_type_scat_dispersion_imag
_atom_type_scat_source
C C 0.0033 0.0016 'International Tables Vol C Tables 4.2.6.8 and 6.1.1.4'
H H 0.0000 0.0000 'International Tables Vol C Tables 4.2.6.8 and 6.1.1.4'
Cd Cd -0.8075 1.2024 'International Tables Vol C Tables 4.2.6.8 and 6.1.1.4'
N N 0.0061 0.0033 'International Tables Vol C Tables 4.2.6.8 and 6.1.1.4'

loop_
_geom_angle_atom_site_label_1
_geom_angle_atom_site_label_2
_geom_angle_atom_site_label_3
_geom_angle
_geom_angle_site_symmetry_1
_geom_angle_site_symmetry_3
_geom_angle_publ_flag
N21 Cd1 N21 180.0 3_766 . ?
N21 Cd1 N13 86.42(6) 3_766 . ?
N21 Cd1 N13 93.58(6) 3_766 3_766 ?
N21 Cd1 N13 86.42(6) . 3_766 ?
N21 Cd1 N13 93.58(6) . . ?
N21 Cd1 N11 89.22(7) 3_766 4_576 ?
N21 Cd1 N11 90.78(7) . 4_576 ?
N21 Cd1 N11 90.78(7) 3_766 2_745 ?
N21 Cd1 N11 89.22(7) . 2_745 ?
N13 Cd1 N13 180.0 . 3_766 ?
N11 Cd1 N13 94.54(7) 2_745 3_766 ?
N11 Cd1 N13 85.46(7) 2_745 . ?
N11 Cd1 N13 94.54(7) 4_576 . ?
N11 Cd1 N13 85.46(7) 4_576 3_766 ?
N11 Cd1 N11 180.0 4_576 2_745 ?
N23 N24 C22 121.87(18) . . ?
C21 N24 N23 108.40(16) . . ?
C21 N24 C22 129.70(18) . . ?
N22 N21 Cd1 121.95(12) . . ?
C21 N21 Cd1 131.94(13) . . ?
C21 N21 N22 105.93(16) . . ?
C12 N13 Cd1 151.02(16) . . ?
N23 N22 N21 110.84(16) . . ?
C11 N11 Cd1 147.2(2) . 2_755 ?
N22 N23 N24 106.40(17) . . ?
H25A N25 H25B 120.0 . . ?
C21 N25 H25A 120.0 . . ?
C21 N25 H25B 120.0 . . ?
N13 C12 N12 173.8(2) . . ?
N24 C21 N25 124.40(19) . . ?
N21 C21 N24 108.43(17) . . ?
N21 C21 N25 127.11(19) . . ?
N11 C11 N12 174.7(3) . . ?
N24 C22 H22A 109.5 . . ?
N24 C22 H22B 109.5 . . ?
N24 C22 H22C 109.5 . . ?
H22A C22 H22B 109.5 . . ?
H22A C22 H22C 109.5 . . ?
H22B C22 H22C 109.5 . . ?
C11 N12 C12 122.2(2) . . ?

loop_
_geom_bond_atom_site_label_1
_geom_bond_atom_site_label_2
_geom_bond_distance
_geom_bond_site_symmetry_2
_geom_bond_publ_flag
Cd1 N21 2.3288(16) 3_766 ?
Cd1 N21 2.3288(16) . ?
Cd1 N13 2.3527(18) 3_766 ?
Cd1 N13 2.3527(18) . ?
Cd1 N11 2.346(2) 4_576 ?
Cd1 N11 2.346(2) 2_745 ?
N24 N23 1.363(2) . ?
N24 C21 1.326(3) . ?
N24 C22 1.461(2) . ?
N21 N22 1.359(2) . ?
N21 C21 1.326(3) . ?
N13 C12 1.148(3) . ?
N22 N23 1.283(3) . ?
N11 C11 1.148(4) . ?
N25 H25A 0.8600 . ?
N25 H25B 0.8600 . ?
N25 C21 1.336(3) . ?
C12 N12 1.296(3) . ?
C11 N12 1.291(3) . ?
C22 H22A 0.9600 . ?
C22 H22B 0.9600 . ?
C22 H22C 0.9600 . ?

loop_
_geom_torsion_atom_site_label_1
_geom_torsion_atom_site_label_2
_geom_torsion_atom_site_label_3
_geom_torsion_atom_site_label_4
_geom_torsion
_geom_torsion_site_symmetry_1
_geom_torsion_site_symmetry_2
_geom_torsion_site_symmetry_3
_geom_torsion_site_symmetry_4
_geom_torsion_publ_flag
Cd1 N21 N22 N23 176.23(15) . . . . ?
Cd1 N21 C21 N24 -175.48(13) . . . . ?
Cd1 N21 C21 N25 1.9(3) . . . . ?
N21 N22 N23 N24 -0.5(3) . . . . ?
N22 N21 C21 N24 -0.6(2) . . . . ?
N22 N21 C21 N25 176.9(2) . . . . ?
N23 N24 C21 N21 0.3(2) . . . . ?
N23 N24 C21 N25 -177.2(2) . . . . ?
C21 N24 N23 N22 0.2(2) . . . . ?
C21 N21 N22 N23 0.7(3) . . . . ?
C22 N24 N23 N22 -178.10(19) . . . . ?
C22 N24 C21 N21 178.3(2) . . . . ?
C22 N24 C21 N25 0.8(4) . . . . ?
